data_1529336
loop_
_publ_author_name
'E.I. Pogoreltsev'
'S.V. Melnikova'
'A.V. Kartashev'
'M.S. Molokeev'
'M.V. Gorev'
'I.N. Flerov'
'N.M. Laptash'

_publ_section_title
;
 Ferroelastic phase transitions in (NH4)2TaF7
;
_journal_issue 3
_journal_name_full 'Physics of the Solid State'
_journal_page_first 611
_journal_page_last 618
_journal_paper_doi 10.1134/S1063783413030232
_journal_volume 55
_journal_year 2013
_chemical_formula_sum 'F7 N2 Ta'
_chemical_formula_weight 341.95
_space_group_IT_number 129
_symmetry_space_group_name_Hall '-P 4a 2a'
_symmetry_space_group_name_H-M 'P 4/n m m :2'
_atom_type_scat_source
;
X-Ray Form Factor, C Attenuation and Scattering Tables (version 2.1).
NIST, Gaithersburg, MD.
;
_cell_angle_alpha 90.000000
_cell_angle_beta 90.000000
_cell_angle_gamma 90.000000
_cell_formula_units_Z 2
_cell_length_a 5.89467(27)
_cell_length_b 5.89467(27)
_cell_length_c 10.68564(48)
_cell_volume 371.30(3)
_diffrn_measurement_device_type
;
D8 ADVANCE Bruker
;
_diffrn_radiation_monochromator none
_diffrn_radiation_probe x-ray
_diffrn_radiation_type
;
 Cu K\a~1~~2~
;
_exptl_crystal_density_diffrn 3.0597
_pd_meas_2theta_range_inc 0.0161
_pd_meas_2theta_range_max 109.9000
_pd_meas_2theta_range_min 5.0000
_pd_meas_scan_method step
_pd_proc_ls_prof_wR_expected 0.04717
_pd_proc_ls_prof_wR_factor 0.11290
_pd_spec_mount_mode reflection
_refine_ls_R_factor_all 0.05232
_refine_ls_R_I_factor 0.07440
_refine_ls_shift/su_max 0.03685
_cod_data_source_file NH42TaF7.cif
_cod_data_source_block a
_cod_original_cell_volume 371.297(38)
_cod_original_sg_symbol_Hall '-P 4A 2A            '
_cod_original_sg_symbol_H-M 'P 4/N M M           '
_cod_original_formula_sum 'F7 N2 Ta '
_cod_database_code 1529336
_cod_database_fobs_code 1529336

loop_
_symmetry_equiv_pos_site_id
_symmetry_equiv_pos_as_xyz
1 'x, y, z'
2 '1/2+x, -y, -z'
3 '1/2-x, 1/2-y, z'
4 '-x, 1/2+y, -z'
5 '1/2+y, 1/2+x, -z'
6 'y, 1/2-x, z'
7 '1/2-y, x, z'
8 '-y, -x, -z'
9 '-x, -y, -z'
10 '1/2-x, y, z'
11 '1/2+x, 1/2+y, -z'
12 'x, 1/2-y, z'
13 '1/2-y, 1/2-x, z'
14 '-y, 1/2+x, -z'
15 '1/2+y, -x, -z'
16 'y, x, z'

loop_
_atom_site_label
_atom_site_type_symbol
_atom_site_fract_x
_atom_site_fract_y
_atom_site_fract_z
_atom_site_U_iso_or_equiv
_atom_site_occupancy
_atom_site_adp_type
_atom_site_attached_hydrogens
Ta Ta 0.25000 0.25000 0.2493(5) 0.0084(10) 1.0000 Uiso 0
N1 N 0.75000 0.25000 0.00000 0.0127 1.0000 Uiso 4
N2 N 0.25000 0.25000 0.6224(26) 0.0127 1.0000 Uiso 4
F1 F 0.25000 0.25000 0.0672(26) 0.020(8) 1.0000 Uiso 0
F2 F 0.0223(14) 0.4777(14) 0.2029(15) 0.053(7) 1.0000 Uiso 0
F3 F 0.25000 0.489(6) 0.3914(35) 0.079(10) 0.5000 Uiso 0

loop_
_atom_type_symbol
_atom_type_scat_dispersion_real
_atom_type_scat_dispersion_imag
Ta -5.81610 5.22578
N 0.02879 0.01806
F 0.06798 0.05302

loop_
_diffrn_radiation_wavelength
_diffrn_radiation_wavelength_wt
1.5406 1.0000
1.5443 0.5000
